data_4325721
loop_
_publ_author_name
'Mihail Atanasov'
'Peter Comba'
'Graeme R. Hanson'
'Sascha Hausberg'
'Stefan Helmle'
'Hubert Wadepohl'

_publ_section_title
;
 Cyano-bridged Homodinuclear Copper(II) Complexes
;
_journal_name_full 'Inorganic Chemistry'
_journal_page_first 6890
_journal_page_last 6901
_journal_paper_doi 10.1021/ic102430a
_journal_volume 50
_journal_year 2011
_chemical_formula_sum 'C57 H62 B3 Cu2 F12 N11 O12'
_chemical_formula_weight 1480.69
_space_group_IT_number 2
_symmetry_cell_setting triclinic
_symmetry_Int_Tables_number 2
_symmetry_space_group_name_Hall '-P 1'
_symmetry_space_group_name_H-M 'P -1'
_atom_sites_solution_hydrogens geom
_atom_sites_solution_primary heavy
_atom_sites_solution_secondary difmap
_audit_block_code co_sh43
_audit_creation_method SHELXL-97
_cell_angle_alpha 78.649(2)
_cell_angle_beta 70.449(2)
_cell_angle_gamma 71.260(2)
_cell_formula_units_Z 1
_cell_length_a 10.7803(12)
_cell_length_b 11.4326(13)
_cell_length_c 15.2066(17)
_cell_measurement_reflns_used 5013
_cell_measurement_temperature 100(2)
_cell_measurement_theta_max 0.00
_cell_measurement_theta_min 0.00
_cell_volume 1664.1(3)
_computing_cell_refinement
;
SAINT (Bruker AXS, 1997-2008). Includes estimated systematic errors
 of the unit cell constants from Monte Carlo simulations.
;
_computing_data_collection 'SMART-5.631 (Bruker AXS, 2003)'
_computing_data_reduction 'SAINT (Bruker AXS, 1997-2008)'
_computing_publication_material 'SHELXL-97 (Sheldrick, 1997)'
_computing_structure_refinement 'SHELXL-97 (Sheldrick, 1997)'
_computing_structure_solution 'DIRDIF (Beurskens et al., 1999-2008)'
_diffrn_ambient_environment 'perfluoro polyether oil'
_diffrn_ambient_temperature 100(2)
_diffrn_detector 'CCD plate'
_diffrn_detector_area_resol_mean 8.19
_diffrn_detector_type CCD-PXL-KAF2
_diffrn_measured_fraction_theta_full 0.998
_diffrn_measured_fraction_theta_max 1.000
_diffrn_measurement_device 'three-circle diffractometer'
_diffrn_measurement_device_type 'Bruker AXS Smart 1000'
_diffrn_measurement_method '\f- and \w-scans'
_diffrn_measurement_specimen_support 'polyimid foil'
_diffrn_radiation_monochromator graphite
_diffrn_radiation_probe x-ray
_diffrn_radiation_type MoK\a
_diffrn_radiation_wavelength 0.71073
_diffrn_reflns_av_R_equivalents 0.0625
_diffrn_reflns_av_sigmaI/netI 0.0526
_diffrn_reflns_limit_h_max 13
_diffrn_reflns_limit_h_min -12
_diffrn_reflns_limit_k_max 14
_diffrn_reflns_limit_k_min -13
_diffrn_reflns_limit_l_max 18
_diffrn_reflns_limit_l_min 0
_diffrn_reflns_number 30953
_diffrn_reflns_theta_full 27.48
_diffrn_reflns_theta_max 26.37
_diffrn_reflns_theta_min 1.89
_diffrn_source 'fine-focus sealed tube'
_exptl_absorpt_coefficient_mu 0.739
_exptl_absorpt_correction_T_max 0.7456
_exptl_absorpt_correction_T_min 0.6901
_exptl_absorpt_correction_type multi-scan
_exptl_absorpt_process_details
;
multi-scan from symmetry-related measurements (Blessing 1995)
SADABS (Sheldrick & Bruker AXS, 2004-2008)
;
_exptl_crystal_colour blue
_exptl_crystal_density_diffrn 1.478
_exptl_crystal_description irregular
_exptl_crystal_F_000 758
_exptl_crystal_size_max 0.10
_exptl_crystal_size_mid 0.07
_exptl_crystal_size_min 0.04
_platon_squeeze_details
;
;
_refine_diff_density_max 1.447
_refine_diff_density_min -0.766
_refine_diff_density_rms 0.119
_refine_ls_abs_structure_details 'Flack H D (1983), Acta Cryst. A39, 876-881'
_refine_ls_extinction_method none
_refine_ls_goodness_of_fit_ref 1.091
_refine_ls_hydrogen_treatment constr
_refine_ls_matrix_type full
_refine_ls_number_parameters 467
_refine_ls_number_reflns 6804
_refine_ls_number_restraints 59
_refine_ls_restrained_S_all 1.150
_refine_ls_R_factor_all 0.0833
_refine_ls_R_factor_gt 0.0571
_refine_ls_shift/su_max 0.000
_refine_ls_shift/su_mean 0.000
_refine_ls_structure_factor_coef Fsqd
_refine_ls_weighting_details 'calc w=1/[\s^2^(Fo^2^)+(0.1047P)^2^+1.3164P] where P=(Fo^2^+2Fc^2^)/3'
_refine_ls_weighting_scheme calc
_refine_ls_wR_factor_gt 0.1625
_refine_ls_wR_factor_ref 0.1778
_reflns_number_gt 5033
_reflns_number_total 6804
_reflns_threshold_expression >2sigma(I)
_cod_data_source_file ic102430a_si_002_2.cif
_cod_data_source_block co_sh43_sq
_cod_database_code 4325721
_audit_block_refno 840

loop_
_symmetry_equiv_pos_as_xyz
'x, y, z'
'-x, -y, -z'

loop_
_atom_site_label
_atom_site_type_symbol
_atom_site_fract_x
_atom_site_fract_y
_atom_site_fract_z
_atom_site_U_iso_or_equiv
_atom_site_adp_type
_atom_site_occupancy
_atom_site_symmetry_multiplicity
_atom_site_calc_flag
_atom_site_refinement_flags
_atom_site_disorder_assembly
_atom_site_disorder_group
Cu Cu 0.08582(5) 0.44441(4) 0.14391(3) 0.01660(16) Uani 1 1 d . . .
O1 O 0.5931(3) 0.4758(3) 0.1195(2) 0.0263(7) Uani 1 1 d . . .
O2 O 0.5509(3) 0.3529(3) 0.2548(2) 0.0249(6) Uani 1 1 d . . .
O3 O 0.0297(3) 0.6414(3) 0.46419(19) 0.0257(7) Uani 1 1 d . . .
O4 O 0.0458(3) 0.8031(3) 0.3557(2) 0.0281(7) Uani 1 1 d . . .
O5 O 0.3012(3) 0.4777(3) 0.37578(18) 0.0197(6) Uani 1 1 d . . .
H5 H 0.3811 0.4302 0.3674 0.029 Uiso 1 1 calc R . .
O6 O 0.3541(3) 0.6474(3) 0.27618(19) 0.0216(6) Uani 1 1 d . . .
H6 H 0.3558 0.6629 0.3274 0.032 Uiso 1 1 calc R . .
N1 N 0.2714(3) 0.3305(3) 0.0845(2) 0.0175(7) Uani 1 1 d . . .
N2 N -0.0863(3) 0.5303(3) 0.2351(2) 0.0184(7) Uani 1 1 d . . .
N3 N 0.1504(3) 0.3917(3) 0.2609(2) 0.0135(6) Uani 1 1 d . . .
N4 N 0.0430(3) 0.2266(3) 0.1941(2) 0.0212(7) Uani 1 1 d . . .
N7 N 0.1831(3) 0.6102(3) 0.1286(2) 0.0157(7) Uani 1 1 d . . .
C50 C 0.0190(4) 0.4868(3) 0.0326(2) 0.0186(7) Uani 0.50 1 d P . .
N50 N 0.0190(4) 0.4868(3) 0.0326(2) 0.0186(7) Uani 0.50 1 d P . .
C1 C 0.3582(4) 0.4796(3) 0.2051(3) 0.0151(8) Uani 1 1 d . . .
C2 C 0.3044(4) 0.3620(3) 0.2273(3) 0.0164(8) Uani 1 1 d . . .
H2 H 0.3421 0.3048 0.2768 0.020 Uiso 1 1 calc R . .
C4 C 0.0743(4) 0.4925(3) 0.3246(3) 0.0150(8) Uani 1 1 d . . .
H4 H 0.0733 0.4563 0.3902 0.018 Uiso 1 1 calc R . .
C5 C 0.1363(4) 0.6037(3) 0.3004(3) 0.0155(8) Uani 1 1 d . . .
C6 C 0.1183(4) 0.6834(3) 0.2095(3) 0.0173(8) Uani 1 1 d . . .
H6A H 0.0194 0.7192 0.2159 0.021 Uiso 1 1 calc R . .
H6B H 0.1594 0.7528 0.1988 0.021 Uiso 1 1 calc R . .
C8 C 0.3303(4) 0.5638(3) 0.1176(3) 0.0157(8) Uani 1 1 d . . .
H8A H 0.3691 0.6347 0.1071 0.019 Uiso 1 1 calc R . .
H8B H 0.3762 0.5165 0.0620 0.019 Uiso 1 1 calc R . .
C9 C 0.2906(4) 0.5528(3) 0.2924(3) 0.0165(8) Uani 1 1 d . . .
C10 C 0.5141(4) 0.4377(4) 0.1869(3) 0.0186(8) Uani 1 1 d . . .
C11 C 0.6975(4) 0.2977(5) 0.2400(3) 0.0319(10) Uani 1 1 d . . .
H11A H 0.7303 0.2312 0.1989 0.048 Uiso 1 1 calc R . .
H11B H 0.7149 0.2634 0.3005 0.048 Uiso 1 1 calc R . .
H11C H 0.7458 0.3614 0.2108 0.048 Uiso 1 1 calc R . .
C12 C 0.0649(4) 0.6831(4) 0.3836(3) 0.0184(8) Uani 1 1 d . . .
C13 C -0.0294(6) 0.8863(4) 0.4291(3) 0.0374(12) Uani 1 1 d . . .
H13A H -0.1181 0.8698 0.4623 0.056 Uiso 1 1 calc R . .
H13B H -0.0440 0.9725 0.4009 0.056 Uiso 1 1 calc R . .
H13C H 0.0234 0.8724 0.4735 0.056 Uiso 1 1 calc R . .
C14 C 0.3545(4) 0.2959(3) 0.1397(3) 0.0166(8) Uani 1 1 d . . .
C15 C 0.4791(4) 0.2066(4) 0.1163(3) 0.0215(8) Uani 1 1 d . . .
H15 H 0.5364 0.1829 0.1562 0.026 Uiso 1 1 calc R . .
C16 C 0.5193(4) 0.1521(4) 0.0334(3) 0.0238(9) Uani 1 1 d . . .
H16 H 0.6050 0.0914 0.0156 0.029 Uiso 1 1 calc R . .
C17 C 0.4330(4) 0.1872(4) -0.0227(3) 0.0237(9) Uani 1 1 d . . .
H17 H 0.4583 0.1511 -0.0796 0.028 Uiso 1 1 calc R . .
C18 C 0.3094(4) 0.2757(4) 0.0053(3) 0.0205(8) Uani 1 1 d . . .
H18 H 0.2491 0.2988 -0.0325 0.025 Uiso 1 1 calc R . .
C19 C -0.0717(4) 0.5347(3) 0.3193(3) 0.0171(8) Uani 1 1 d . . .
C20 C -0.1837(4) 0.5771(4) 0.3943(3) 0.0266(9) Uani 1 1 d . . .
H20 H -0.1719 0.5768 0.4535 0.032 Uiso 1 1 calc R . .
C21 C -0.3127(5) 0.6198(5) 0.3824(4) 0.0402(12) Uani 1 1 d . . .
H21 H -0.3906 0.6499 0.4330 0.048 Uiso 1 1 calc R . .
C22 C -0.3270(5) 0.6183(5) 0.2957(3) 0.0353(11) Uani 1 1 d . . .
H22 H -0.4146 0.6488 0.2856 0.042 Uiso 1 1 calc R . .
C23 C -0.2122(4) 0.5717(4) 0.2240(3) 0.0247(9) Uani 1 1 d . . .
H23 H -0.2226 0.5690 0.1648 0.030 Uiso 1 1 calc R . .
C24 C 0.1099(4) 0.2765(3) 0.3145(3) 0.0186(8) Uani 1 1 d . . .
H24A H 0.1694 0.2356 0.3556 0.022 Uiso 1 1 calc R . .
H24B H 0.0143 0.3017 0.3552 0.022 Uiso 1 1 calc R . .
C25 C 0.1205(4) 0.1843(4) 0.2523(3) 0.0190(8) Uani 1 1 d . . .
C26 C 0.2045(4) 0.0639(4) 0.2567(3) 0.0234(9) Uani 1 1 d . . .
H26 H 0.2581 0.0368 0.2991 0.028 Uiso 1 1 calc R . .
C27 C 0.2080(4) -0.0160(4) 0.1976(3) 0.0263(9) Uani 1 1 d . . .
H27 H 0.2654 -0.0988 0.1981 0.032 Uiso 1 1 calc R . .
C28 C 0.1276(4) 0.0260(4) 0.1385(3) 0.0253(9) Uani 1 1 d . . .
H28 H 0.1271 -0.0274 0.0981 0.030 Uiso 1 1 calc R . .
C29 C 0.0466(4) 0.1484(4) 0.1387(3) 0.0239(9) Uani 1 1 d . . .
H29 H -0.0087 0.1774 0.0973 0.029 Uiso 1 1 calc R . .
C30 C 0.1614(4) 0.6914(4) 0.0439(3) 0.0199(8) Uani 1 1 d . . .
H30A H 0.0629 0.7258 0.0519 0.030 Uiso 1 1 calc R . .
H30B H 0.2037 0.6432 -0.0105 0.030 Uiso 1 1 calc R . .
H30C H 0.2032 0.7593 0.0338 0.030 Uiso 1 1 calc R . .
F11 F 0.1761(5) 0.1630(4) 0.8941(4) 0.0606(14) Uani 0.748(4) 1 d PD A 1
F12 F 0.1993(7) 0.0860(6) 0.7630(4) 0.097(2) Uani 0.748(4) 1 d PD A 1
F13 F 0.3726(5) 0.0606(5) 0.8188(4) 0.0742(16) Uani 0.748(4) 1 d PD A 1
F14 F 0.2077(4) -0.0392(3) 0.8937(3) 0.0384(10) Uani 0.748(4) 1 d PD A 1
B1 B 0.2242(6) 0.0651(5) 0.8433(4) 0.0218(14) Uani 0.748(4) 1 d PD A 1
F21 F 0.5855(3) 0.2293(4) 0.4640(3) 0.0457(11) Uani 0.754(4) 1 d PD B 2
F22 F 0.8141(3) 0.1934(4) 0.4299(3) 0.0405(10) Uani 0.754(4) 1 d PD B 2
F23 F 0.6699(5) 0.2700(6) 0.5640(4) 0.083(2) Uani 0.754(4) 1 d PD B 2
F24 F 0.7024(5) 0.0751(4) 0.5458(3) 0.0680(15) Uani 0.754(4) 1 d PD B 2
B2 B 0.6936(6) 0.1936(7) 0.5000(5) 0.0348(17) Uani 0.754(4) 1 d PD B 2

loop_
_atom_site_aniso_label
_atom_site_aniso_U_11
_atom_site_aniso_U_22
_atom_site_aniso_U_33
_atom_site_aniso_U_23
_atom_site_aniso_U_13
_atom_site_aniso_U_12
Cu 0.0151(3) 0.0212(3) 0.0131(3) -0.00421(18) -0.00373(18) -0.00347(18)
O1 0.0148(14) 0.0374(17) 0.0231(16) -0.0021(13) -0.0014(12) -0.0074(13)
O2 0.0161(14) 0.0364(17) 0.0202(15) 0.0017(12) -0.0084(12) -0.0040(12)
O3 0.0349(17) 0.0242(15) 0.0134(14) -0.0060(12) 0.0000(12) -0.0069(13)
O4 0.0395(18) 0.0186(14) 0.0206(15) -0.0075(12) 0.0002(13) -0.0069(13)
O5 0.0172(14) 0.0251(15) 0.0151(13) -0.0047(11) -0.0056(11) -0.0011(11)
O6 0.0218(15) 0.0272(15) 0.0199(14) -0.0075(12) -0.0032(12) -0.0122(12)
N1 0.0198(17) 0.0171(16) 0.0154(16) -0.0031(12) -0.0032(13) -0.0060(13)
N2 0.0185(17) 0.0218(17) 0.0165(16) -0.0044(13) -0.0034(13) -0.0081(14)
N3 0.0131(15) 0.0157(15) 0.0113(15) -0.0030(12) -0.0008(12) -0.0054(12)
N4 0.0204(18) 0.0202(17) 0.0215(18) -0.0033(14) -0.0039(14) -0.0051(14)
N7 0.0151(16) 0.0200(16) 0.0118(15) -0.0015(12) -0.0038(12) -0.0048(13)
C50 0.0188(18) 0.0213(18) 0.0160(17) -0.0054(14) -0.0037(14) -0.0052(15)
N50 0.0188(18) 0.0213(18) 0.0160(17) -0.0054(14) -0.0037(14) -0.0052(15)
C1 0.0128(18) 0.0198(19) 0.0133(18) -0.0016(14) -0.0043(14) -0.0048(15)
C2 0.0172(19) 0.0177(18) 0.0129(18) -0.0006(14) -0.0036(15) -0.0044(15)
C4 0.0132(18) 0.0190(18) 0.0127(18) -0.0043(14) -0.0021(14) -0.0046(15)
C5 0.0133(18) 0.0178(18) 0.0159(19) -0.0043(15) -0.0027(14) -0.0051(14)
C6 0.0181(19) 0.0188(19) 0.0133(18) -0.0036(15) -0.0011(15) -0.0056(15)
C8 0.0139(18) 0.0195(18) 0.0132(18) -0.0030(14) -0.0012(14) -0.0059(15)
C9 0.0164(19) 0.0188(18) 0.0146(18) -0.0032(14) -0.0040(15) -0.0051(15)
C10 0.020(2) 0.0221(19) 0.0167(19) -0.0073(15) -0.0060(16) -0.0053(16)
C11 0.015(2) 0.040(3) 0.037(3) -0.003(2) -0.0114(19) 0.0013(18)
C12 0.0164(19) 0.0206(19) 0.021(2) -0.0053(16) -0.0067(16) -0.0049(15)
C13 0.051(3) 0.023(2) 0.029(2) -0.0143(19) 0.004(2) -0.008(2)
C14 0.0166(19) 0.0155(18) 0.0170(19) -0.0011(15) -0.0024(15) -0.0063(15)
C15 0.019(2) 0.022(2) 0.023(2) -0.0044(16) -0.0043(16) -0.0059(16)
C16 0.019(2) 0.0179(19) 0.029(2) -0.0097(17) 0.0021(17) -0.0036(16)
C17 0.025(2) 0.025(2) 0.020(2) -0.0088(16) 0.0004(17) -0.0079(17)
C18 0.025(2) 0.021(2) 0.0152(19) -0.0034(15) -0.0033(16) -0.0081(16)
C19 0.0134(19) 0.0178(18) 0.0181(19) -0.0006(15) -0.0043(15) -0.0028(15)
C20 0.019(2) 0.041(3) 0.020(2) -0.0085(18) -0.0033(17) -0.0079(18)
C21 0.018(2) 0.064(3) 0.033(3) -0.022(2) 0.001(2) -0.001(2)
C22 0.015(2) 0.057(3) 0.031(3) -0.015(2) -0.0053(19) -0.001(2)
C23 0.018(2) 0.034(2) 0.023(2) -0.0052(18) -0.0072(17) -0.0067(18)
C24 0.021(2) 0.0201(19) 0.0121(18) 0.0036(15) -0.0007(15) -0.0103(16)
C25 0.019(2) 0.022(2) 0.0155(19) -0.0006(15) -0.0008(15) -0.0099(16)
C26 0.024(2) 0.0178(19) 0.029(2) 0.0015(16) -0.0094(18) -0.0063(16)
C27 0.022(2) 0.017(2) 0.037(3) -0.0053(18) -0.0046(19) -0.0034(17)
C28 0.028(2) 0.023(2) 0.027(2) -0.0093(17) -0.0036(18) -0.0106(18)
C29 0.027(2) 0.025(2) 0.024(2) -0.0031(17) -0.0094(18) -0.0099(18)
C30 0.024(2) 0.0181(19) 0.0167(19) 0.0004(15) -0.0070(16) -0.0050(16)
F11 0.067(3) 0.037(2) 0.100(4) 0.005(2) -0.052(3) -0.022(2)
F12 0.119(5) 0.094(4) 0.111(5) 0.030(4) -0.087(5) -0.040(4)
F13 0.070(4) 0.079(4) 0.067(3) -0.017(3) -0.017(3) -0.010(3)
F14 0.040(2) 0.0241(18) 0.052(2) 0.0006(16) -0.0161(19) -0.0099(16)
B1 0.013(3) 0.019(3) 0.015(3) 0.002(2) -0.002(2) 0.015(2)
F21 0.0190(18) 0.081(3) 0.032(2) -0.0123(19) -0.0037(15) -0.0061(19)
F22 0.0232(19) 0.058(2) 0.037(2) -0.0110(18) -0.0020(16) -0.0113(17)
F23 0.053(3) 0.149(5) 0.071(3) -0.093(4) 0.001(2) -0.029(3)
F24 0.055(3) 0.072(3) 0.052(3) 0.022(2) -0.005(2) -0.012(2)
B2 0.016(3) 0.056(5) 0.035(4) -0.019(3) -0.007(3) -0.005(3)

loop_
_atom_type_symbol
_atom_type_description
_atom_type_scat_dispersion_real
_atom_type_scat_dispersion_imag
_atom_type_scat_source
C C 0.0033 0.0016 'International Tables Vol C Tables 4.2.6.8 and 6.1.1.4'
H H 0.0000 0.0000 'International Tables Vol C Tables 4.2.6.8 and 6.1.1.4'
B B 0.0013 0.0007 'International Tables Vol C Tables 4.2.6.8 and 6.1.1.4'
Cu Cu 0.3201 1.2651 'International Tables Vol C Tables 4.2.6.8 and 6.1.1.4'
F F 0.0171 0.0103 'International Tables Vol C Tables 4.2.6.8 and 6.1.1.4'
N N 0.0061 0.0033 'International Tables Vol C Tables 4.2.6.8 and 6.1.1.4'
O O 0.0106 0.0060 'International Tables Vol C Tables 4.2.6.8 and 6.1.1.4'

loop_
_geom_angle_atom_site_label_1
_geom_angle_atom_site_label_2
_geom_angle_atom_site_label_3
_geom_angle
_geom_angle_site_symmetry_1
_geom_angle_site_symmetry_3
C50 Cu N2 97.72(14) . .
C50 Cu N1 97.16(14) . .
N2 Cu N1 164.02(13) . .
C50 Cu N3 176.59(13) . .
N2 Cu N3 82.07(13) . .
N1 Cu N3 82.73(12) . .
C50 Cu N7 101.18(13) . .
N2 Cu N7 91.25(12) . .
N1 Cu N7 91.56(12) . .
N3 Cu N7 82.23(11) . .
C10 O2 C11 116.3(3) . .
C12 O4 C13 115.7(3) . .
C9 O5 H5 109.5 . .
C9 O6 H6 109.5 . .
C18 N1 C14 119.3(3) . .
C18 N1 Cu 127.0(3) . .
C14 N1 Cu 113.0(2) . .
C23 N2 C19 118.9(3) . .
C23 N2 Cu 127.0(3) . .
C19 N2 Cu 113.9(3) . .
C4 N3 C2 117.6(3) . .
C4 N3 C24 105.8(3) . .
C2 N3 C24 109.0(3) . .
C4 N3 Cu 107.2(2) . .
C2 N3 Cu 106.4(2) . .
C24 N3 Cu 110.9(2) . .
C29 N4 C25 117.8(4) . .
C8 N7 C6 108.3(3) . .
C8 N7 C30 109.0(3) . .
C6 N7 C30 108.9(3) . .
C8 N7 Cu 111.2(2) . .
C6 N7 Cu 112.3(2) . .
C30 N7 Cu 107.0(2) . .
N50 C50 C50 0.0(3) 2_565 2_565
N50 C50 Cu 178.8(5) 2_565 .
C50 C50 Cu 178.8(5) 2_565 .
C10 C1 C8 106.7(3) . .
C10 C1 C9 109.3(3) . .
C8 C1 C9 110.3(3) . .
C10 C1 C2 108.9(3) . .
C8 C1 C2 114.0(3) . .
C9 C1 C2 107.6(3) . .
N3 C2 C14 108.0(3) . .
N3 C2 C1 113.3(3) . .
C14 C2 C1 109.3(3) . .
N3 C2 H2 108.7 . .
C14 C2 H2 108.7 . .
C1 C2 H2 108.7 . .
N3 C4 C19 106.5(3) . .
N3 C4 C5 114.2(3) . .
C19 C4 C5 110.6(3) . .
N3 C4 H4 108.5 . .
C19 C4 H4 108.5 . .
C5 C4 H4 108.5 . .
C6 C5 C12 109.9(3) . .
C6 C5 C9 109.4(3) . .
C12 C5 C9 108.7(3) . .
C6 C5 C4 113.8(3) . .
C12 C5 C4 106.7(3) . .
C9 C5 C4 108.2(3) . .
N7 C6 C5 111.5(3) . .
N7 C6 H6A 109.3 . .
C5 C6 H6A 109.3 . .
N7 C6 H6B 109.3 . .
C5 C6 H6B 109.3 . .
H6A C6 H6B 108.0 . .
N7 C8 C1 111.0(3) . .
N7 C8 H8A 109.4 . .
C1 C8 H8A 109.4 . .
N7 C8 H8B 109.4 . .
C1 C8 H8B 109.4 . .
H8A C8 H8B 108.0 . .
O6 C9 O5 111.6(3) . .
O6 C9 C5 112.4(3) . .
O5 C9 C5 107.0(3) . .
O6 C9 C1 106.5(3) . .
O5 C9 C1 112.8(3) . .
C5 C9 C1 106.5(3) . .
O1 C10 O2 124.4(4) . .
O1 C10 C1 123.9(4) . .
O2 C10 C1 111.7(3) . .
O2 C11 H11A 109.5 . .
O2 C11 H11B 109.5 . .
H11A C11 H11B 109.5 . .
O2 C11 H11C 109.5 . .
H11A C11 H11C 109.5 . .
H11B C11 H11C 109.5 . .
O3 C12 O4 124.1(4) . .
O3 C12 C5 124.2(3) . .
O4 C12 C5 111.8(3) . .
O4 C13 H13A 109.5 . .
O4 C13 H13B 109.5 . .
H13A C13 H13B 109.5 . .
O4 C13 H13C 109.5 . .
H13A C13 H13C 109.5 . .
H13B C13 H13C 109.5 . .
N1 C14 C15 121.5(4) . .
N1 C14 C2 116.0(3) . .
C15 C14 C2 122.5(4) . .
C14 C15 C16 119.1(4) . .
C14 C15 H15 120.5 . .
C16 C15 H15 120.5 . .
C17 C16 C15 119.2(4) . .
C17 C16 H16 120.4 . .
C15 C16 H16 120.4 . .
C18 C17 C16 118.7(4) . .
C18 C17 H17 120.6 . .
C16 C17 H17 120.6 . .
N1 C18 C17 122.2(4) . .
N1 C18 H18 118.9 . .
C17 C18 H18 118.9 . .
N2 C19 C20 121.4(4) . .
N2 C19 C4 115.6(3) . .
C20 C19 C4 123.0(4) . .
C21 C20 C19 119.4(4) . .
C21 C20 H20 120.3 . .
C19 C20 H20 120.3 . .
C20 C21 C22 119.0(4) . .
C20 C21 H21 120.5 . .
C22 C21 H21 120.5 . .
C23 C22 C21 119.1(4) . .
C23 C22 H22 120.4 . .
C21 C22 H22 120.4 . .
N2 C23 C22 122.1(4) . .
N2 C23 H23 119.0 . .
C22 C23 H23 119.0 . .
C25 C24 N3 113.6(3) . .
C25 C24 H24A 108.8 . .
N3 C24 H24A 108.8 . .
C25 C24 H24B 108.8 . .
N3 C24 H24B 108.8 . .
H24A C24 H24B 107.7 . .
N4 C25 C26 123.2(4) . .
N4 C25 C24 115.2(3) . .
C26 C25 C24 121.6(4) . .
C25 C26 C27 118.2(4) . .
C25 C26 H26 120.9 . .
C27 C26 H26 120.9 . .
C28 C27 C26 119.1(4) . .
C28 C27 H27 120.4 . .
C26 C27 H27 120.4 . .
C27 C28 C29 118.7(4) . .
C27 C28 H28 120.6 . .
C29 C28 H28 120.6 . .
N4 C29 C28 123.0(4) . .
N4 C29 H29 118.5 . .
C28 C29 H29 118.5 . .
N7 C30 H30A 109.5 . .
N7 C30 H30B 109.5 . .
H30A C30 H30B 109.5 . .
N7 C30 H30C 109.5 . .
H30A C30 H30C 109.5 . .
H30B C30 H30C 109.5 . .
F12 B1 F14 116.3(6) . .
F12 B1 F11 115.9(5) . .
F14 B1 F11 113.5(5) . .
F12 B1 F13 104.4(5) . .
F14 B1 F13 107.9(4) . .
F11 B1 F13 95.7(5) . .
F23 B2 F21 108.8(5) . .
F23 B2 F22 111.5(5) . .
F21 B2 F22 110.8(5) . .
F23 B2 F24 107.5(6) . .
F21 B2 F24 108.9(5) . .
F22 B2 F24 109.2(5) . .
N4 CU N50 97.6(1) . .

loop_
_geom_bond_atom_site_label_1
_geom_bond_atom_site_label_2
_geom_bond_distance
_geom_bond_site_symmetry_2
Cu C50 1.971(4) .
Cu N2 1.993(3) .
Cu N1 2.023(3) .
Cu N3 2.037(3) .
Cu N7 2.385(3) .
O1 C10 1.201(5) .
O2 C10 1.340(5) .
O2 C11 1.457(5) .
O3 C12 1.203(5) .
O4 C12 1.323(5) .
O4 C13 1.458(5) .
O5 C9 1.400(5) .
O5 H5 0.8400 .
O6 C9 1.398(5) .
O6 H6 0.8400 .
N1 C18 1.345(5) .
N1 C14 1.345(5) .
N2 C23 1.343(5) .
N2 C19 1.353(5) .
N3 C4 1.496(5) .
N3 C2 1.507(5) .
N3 C24 1.516(5) .
N4 C29 1.328(5) .
N4 C25 1.335(5) .
N7 C8 1.464(5) .
N7 C6 1.468(5) .
N7 C30 1.473(5) .
C50 N50 1.148(7) 2_565
C50 C50 1.148(7) 2_565
C1 C10 1.535(5) .
C1 C8 1.537(5) .
C1 C9 1.547(5) .
C1 C2 1.565(5) .
C2 C14 1.513(5) .
C2 H2 1.0000 .
C4 C19 1.517(5) .
C4 C5 1.548(5) .
C4 H4 1.0000 .
C5 C6 1.532(5) .
C5 C12 1.539(5) .
C5 C9 1.546(5) .
C6 H6A 0.9900 .
C6 H6B 0.9900 .
C8 H8A 0.9900 .
C8 H8B 0.9900 .
C11 H11A 0.9800 .
C11 H11B 0.9800 .
C11 H11C 0.9800 .
C13 H13A 0.9800 .
C13 H13B 0.9800 .
C13 H13C 0.9800 .
C14 C15 1.384(5) .
C15 C16 1.391(6) .
C15 H15 0.9500 .
C16 C17 1.383(6) .
C16 H16 0.9500 .
C17 C18 1.380(6) .
C17 H17 0.9500 .
C18 H18 0.9500 .
C19 C20 1.384(6) .
C20 C21 1.380(6) .
C20 H20 0.9500 .
C21 C22 1.381(7) .
C21 H21 0.9500 .
C22 C23 1.381(6) .
C22 H22 0.9500 .
C23 H23 0.9500 .
C24 C25 1.504(5) .
C24 H24A 0.9900 .
C24 H24B 0.9900 .
C25 C26 1.386(6) .
C26 C27 1.387(6) .
C26 H26 0.9500 .
C27 C28 1.369(6) .
C27 H27 0.9500 .
C28 C29 1.392(6) .
C28 H28 0.9500 .
C29 H29 0.9500 .
C30 H30A 0.9800 .
C30 H30B 0.9800 .
C30 H30C 0.9800 .
F11 B1 1.348(7) .
F12 B1 1.297(7) .
F13 B1 1.502(7) .
F14 B1 1.315(6) .
F21 B2 1.363(7) .
F22 B2 1.377(7) .
F23 B2 1.343(7) .
F24 B2 1.386(8) .
CU N4 2.598(3) .

loop_
_geom_torsion_atom_site_label_1
_geom_torsion_atom_site_label_2
_geom_torsion_atom_site_label_3
_geom_torsion_atom_site_label_4
_geom_torsion
_geom_torsion_site_symmetry_4
C50 Cu N1 C18 -18.0(3) .
N2 Cu N1 C18 140.4(4) .
N3 Cu N1 C18 158.5(3) .
N7 Cu N1 C18 -119.5(3) .
C50 Cu N1 C14 171.7(3) .
N2 Cu N1 C14 -29.8(6) .
N3 Cu N1 C14 -11.7(3) .
N7 Cu N1 C14 70.2(3) .
C50 Cu N2 C23 15.2(4) .
N1 Cu N2 C23 -143.2(4) .
N3 Cu N2 C23 -161.3(4) .
N7 Cu N2 C23 116.7(3) .
C50 Cu N2 C19 -171.3(3) .
N1 Cu N2 C19 30.3(6) .
N3 Cu N2 C19 12.1(3) .
N7 Cu N2 C19 -69.8(3) .
C50 Cu N3 C4 -117(2) .
N2 Cu N3 C4 -29.8(2) .
N1 Cu N3 C4 155.1(2) .
N7 Cu N3 C4 62.5(2) .
C50 Cu N3 C2 117(2) .
N2 Cu N3 C2 -156.5(2) .
N1 Cu N3 C2 28.5(2) .
N7 Cu N3 C2 -64.1(2) .
C50 Cu N3 C24 -2(2) .
N2 Cu N3 C24 85.2(2) .
N1 Cu N3 C24 -89.9(2) .
N7 Cu N3 C24 177.5(2) .
C50 Cu N7 C8 -118.1(2) .
N2 Cu N7 C8 143.8(2) .
N1 Cu N7 C8 -20.5(2) .
N3 Cu N7 C8 62.0(2) .
C50 Cu N7 C6 120.3(2) .
N2 Cu N7 C6 22.2(3) .
N1 Cu N7 C6 -142.1(2) .
N3 Cu N7 C6 -59.7(2) .
C50 Cu N7 C30 0.9(3) .
N2 Cu N7 C30 -97.2(2) .
N1 Cu N7 C30 98.5(2) .
N3 Cu N7 C30 -179.1(2) .
N2 Cu C50 N50 96(23) 2_565
N1 Cu C50 N50 -90(23) 2_565
N3 Cu C50 N50 -178(100) 2_565
N7 Cu C50 N50 3(23) 2_565
N2 Cu C50 C50 96(23) 2_565
N1 Cu C50 C50 -90(23) 2_565
N3 Cu C50 C50 -178(100) 2_565
N7 Cu C50 C50 3(23) 2_565
C4 N3 C2 C14 -159.4(3) .
C24 N3 C2 C14 80.3(3) .
Cu N3 C2 C14 -39.3(3) .
C4 N3 C2 C1 -38.2(4) .
C24 N3 C2 C1 -158.5(3) .
Cu N3 C2 C1 81.9(3) .
C10 C1 C2 N3 171.1(3) .
C8 C1 C2 N3 -69.9(4) .
C9 C1 C2 N3 52.8(4) .
C10 C1 C2 C14 -68.4(4) .
C8 C1 C2 C14 50.6(4) .
C9 C1 C2 C14 173.3(3) .
C2 N3 C4 C19 160.1(3) .
C24 N3 C4 C19 -78.0(3) .
Cu N3 C4 C19 40.4(3) .
C2 N3 C4 C5 37.7(4) .
C24 N3 C4 C5 159.6(3) .
Cu N3 C4 C5 -82.0(3) .
N3 C4 C5 C6 70.3(4) .
C19 C4 C5 C6 -49.8(4) .
N3 C4 C5 C12 -168.4(3) .
C19 C4 C5 C12 71.5(4) .
N3 C4 C5 C9 -51.6(4) .
C19 C4 C5 C9 -171.6(3) .
C8 N7 C6 C5 -62.0(4) .
C30 N7 C6 C5 179.6(3) .
Cu N7 C6 C5 61.3(3) .
C12 C5 C6 N7 -179.0(3) .
C9 C5 C6 N7 61.7(4) .
C4 C5 C6 N7 -59.5(4) .
C6 N7 C8 C1 61.0(4) .
C30 N7 C8 C1 179.3(3) .
Cu N7 C8 C1 -63.0(3) .
C10 C1 C8 N7 -179.3(3) .
C9 C1 C8 N7 -60.6(4) .
C2 C1 C8 N7 60.5(4) .
C6 C5 C9 O6 59.1(4) .
C12 C5 C9 O6 -60.9(4) .
C4 C5 C9 O6 -176.4(3) .
C6 C5 C9 O5 -178.1(3) .
C12 C5 C9 O5 61.9(4) .
C4 C5 C9 O5 -53.6(4) .
C6 C5 C9 C1 -57.2(4) .
C12 C5 C9 C1 -177.2(3) .
C4 C5 C9 C1 67.3(4) .
C10 C1 C9 O6 54.0(4) .
C8 C1 C9 O6 -63.1(4) .
C2 C1 C9 O6 172.0(3) .
C10 C1 C9 O5 -68.8(4) .
C8 C1 C9 O5 174.2(3) .
C2 C1 C9 O5 49.2(4) .
C10 C1 C9 C5 174.1(3) .
C8 C1 C9 C5 57.1(4) .
C2 C1 C9 C5 -67.8(4) .
C11 O2 C10 O1 -5.2(6) .
C11 O2 C10 C1 174.2(3) .
C8 C1 C10 O1 6.1(5) .
C9 C1 C10 O1 -113.2(4) .
C2 C1 C10 O1 129.6(4) .
C8 C1 C10 O2 -173.3(3) .
C9 C1 C10 O2 67.3(4) .
C2 C1 C10 O2 -49.9(4) .
C13 O4 C12 O3 -3.3(6) .
C13 O4 C12 C5 176.1(4) .
C6 C5 C12 O3 158.8(4) .
C9 C5 C12 O3 -81.4(5) .
C4 C5 C12 O3 35.1(5) .
C6 C5 C12 O4 -20.6(4) .
C9 C5 C12 O4 99.2(4) .
C4 C5 C12 O4 -144.3(3) .
C18 N1 C14 C15 1.0(6) .
Cu N1 C14 C15 172.1(3) .
C18 N1 C14 C2 179.9(3) .
Cu N1 C14 C2 -9.0(4) .
N3 C2 C14 N1 32.9(4) .
C1 C2 C14 N1 -90.7(4) .
N3 C2 C14 C15 -148.1(4) .
C1 C2 C14 C15 88.2(4) .
N1 C14 C15 C16 0.3(6) .
C2 C14 C15 C16 -178.6(3) .
C14 C15 C16 C17 -0.9(6) .
C15 C16 C17 C18 0.1(6) .
C14 N1 C18 C17 -1.8(6) .
Cu N1 C18 C17 -171.6(3) .
C16 C17 C18 N1 1.3(6) .
C23 N2 C19 C20 2.1(6) .
Cu N2 C19 C20 -172.0(3) .
C23 N2 C19 C4 -176.9(3) .
Cu N2 C19 C4 9.0(4) .
N3 C4 C19 N2 -33.4(4) .
C5 C4 C19 N2 91.2(4) .
N3 C4 C19 C20 147.6(4) .
C5 C4 C19 C20 -87.8(5) .
N2 C19 C20 C21 -2.3(7) .
C4 C19 C20 C21 176.7(4) .
C19 C20 C21 C22 0.5(8) .
C20 C21 C22 C23 1.3(8) .
C19 N2 C23 C22 -0.2(6) .
Cu N2 C23 C22 173.0(4) .
C21 C22 C23 N2 -1.5(8) .
C4 N3 C24 C25 153.7(3) .
C2 N3 C24 C25 -78.9(4) .
Cu N3 C24 C25 37.8(4) .
C29 N4 C25 C26 0.5(6) .
C29 N4 C25 C24 -178.8(3) .
N3 C24 C25 N4 -59.8(4) .
N3 C24 C25 C26 120.8(4) .
N4 C25 C26 C27 0.2(6) .
C24 C25 C26 C27 179.5(4) .
C25 C26 C27 C28 -1.0(6) .
C26 C27 C28 C29 1.1(6) .
C25 N4 C29 C28 -0.4(6) .
C27 C28 C29 N4 -0.4(7) .

loop_
_platon_squeeze_void_nr
_platon_squeeze_void_average_x
_platon_squeeze_void_average_y
_platon_squeeze_void_average_z
_platon_squeeze_void_volume
_platon_squeeze_void_count_electrons
_platon_squeeze_void_content
1 0.500 -0.000 0.500 106 39 nitromethane
